data_7043916
loop_
_publ_author_name
'Hazra, Susanta'
'Martins, Nuno M. R.'
'Kuznetsov, Maxim L.'
'Guedes da Silva, M. F\'atima C.'
'Pombeiro, Armando J. L.'

_publ_section_title
;
 Flexibility and lability of a phenyl ligand in hetero-organometallic 3d
 metal-Sn(IV) compounds and their catalytic activity in Baeyer--Villiger
 oxidation of cyclohexanone
;
_journal_name_full 'Dalton Trans.'
_journal_paper_doi 10.1039/C7DT02534C
_journal_year 2017
_chemical_formula_sum 'C22 H21 Co N2 O3'
_chemical_formula_weight 420.34
_space_group_crystal_system monoclinic
_space_group_IT_number 9
_space_group_name_Hall 'C -2yc'
_space_group_name_H-M_alt 'C 1 c 1'
_symmetry_space_group_name_Hall 'C -2yc'
_symmetry_space_group_name_H-M 'C 1 c 1'
_atom_sites_solution_hydrogens mixed
_audit_creation_method SHELXL-2014/7
_audit_update_record
;
2017-03-25 deposited with the CCDC.
2017-08-03 downloaded from the CCDC.
;
_cell_angle_alpha 90
_cell_angle_beta 90.1230(10)
_cell_angle_gamma 90
_cell_formula_units_Z 4
_cell_length_a 18.206(2)
_cell_length_b 14.7370(17)
_cell_length_c 6.7877(8)
_cell_measurement_reflns_used 3341
_cell_measurement_temperature 298(2)
_cell_measurement_theta_max 22.33
_cell_measurement_theta_min 2.76
_cell_volume 1821.1(4)
_computing_cell_refinement 'Bruker SAINT'
_computing_data_collection 'Bruker APEX2'
_computing_data_reduction 'Bruker SAINT'
_computing_molecular_graphics 'Bruker SHELXTL'
_computing_publication_material 'Bruker SHELXTL'
_computing_structure_refinement 'SHELXL-2014 (Sheldrick 2014)'
_computing_structure_solution 'SHELXS-97 (Sheldrick 2008)'
_diffrn_ambient_temperature 298(2)
_diffrn_measured_fraction_theta_full 0.997
_diffrn_measured_fraction_theta_max 0.997
_diffrn_measurement_device_type 'Bruker APEX-II CCD'
_diffrn_measurement_method '\f and \w scans'
_diffrn_radiation_type MoK\a
_diffrn_radiation_wavelength 0.71073
_diffrn_reflns_av_R_equivalents 0.0844
_diffrn_reflns_av_unetI/netI 0.0585
_diffrn_reflns_Laue_measured_fraction_full 0.997
_diffrn_reflns_Laue_measured_fraction_max 0.997
_diffrn_reflns_limit_h_max 21
_diffrn_reflns_limit_h_min -21
_diffrn_reflns_limit_k_max 17
_diffrn_reflns_limit_k_min -17
_diffrn_reflns_limit_l_max 8
_diffrn_reflns_limit_l_min -8
_diffrn_reflns_number 18159
_diffrn_reflns_point_group_measured_fraction_full 0.997
_diffrn_reflns_point_group_measured_fraction_max 0.997
_diffrn_reflns_theta_full 25.103
_diffrn_reflns_theta_max 25.103
_diffrn_reflns_theta_min 2.237
_exptl_absorpt_coefficient_mu 0.969
_exptl_absorpt_correction_T_max 0.899
_exptl_absorpt_correction_T_min 0.861
_exptl_absorpt_correction_type multi-scan
_exptl_absorpt_process_details SADABS
_exptl_crystal_colour Brown
_exptl_crystal_density_diffrn 1.533
_exptl_crystal_description Plate
_exptl_crystal_F_000 872
_exptl_crystal_size_max 0.140
_exptl_crystal_size_mid 0.110
_exptl_crystal_size_min 0.080
_refine_diff_density_max 0.464
_refine_diff_density_min -0.379
_refine_diff_density_rms 0.059
_refine_ls_abs_structure_details
;
 Refined as an inversion twin.
;
_refine_ls_abs_structure_Flack 0.01(4)
_refine_ls_extinction_method none
_refine_ls_goodness_of_fit_ref 1.101
_refine_ls_hydrogen_treatment mixed
_refine_ls_matrix_type full
_refine_ls_number_parameters 279
_refine_ls_number_reflns 3208
_refine_ls_number_restraints 57
_refine_ls_restrained_S_all 1.098
_refine_ls_R_factor_all 0.0707
_refine_ls_R_factor_gt 0.0471
_refine_ls_shift/su_max 0.000
_refine_ls_shift/su_mean 0.000
_refine_ls_structure_factor_coef Fsqd
_refine_ls_weighting_details 'w=1/[\s^2^(Fo^2^)+(0.0324P)^2^+2.0311P] where P=(Fo^2^+2Fc^2^)/3'
_refine_ls_weighting_scheme calc
_refine_ls_wR_factor_gt 0.0846
_refine_ls_wR_factor_ref 0.0920
_reflns_Friedel_coverage 0.995
_reflns_Friedel_fraction_full 0.997
_reflns_Friedel_fraction_max 0.997
_reflns_number_gt 2616
_reflns_number_total 3208
_reflns_threshold_expression 'I > 2\s(I)'
_cod_data_source_file c7dt02534c2.cif
_cod_data_source_block 1A-Co
_cod_depositor_comments
;
The following automatic conversions were performed:

'_exptl_absorpt_correction_type' value 'Multi-scan' changed to
'multi-scan' according to
/home/data/users/saulius/crontab/automatic-downloads/rss-feeds/RSC/lib/dictionaries/cif_core.dic
dictionary named 'cif_core.dic' version 2.4.2 from 2011-04-26.

Automatic conversion script
Id: cif_fix_values 4973 2017-02-22 13:04:09Z antanas 
;
_cod_original_cell_volume 1821.2(4)
_cod_database_code 7043916
_shelx_shelxl_version_number 2014/7
_shelx_space_group_comment
;
The symmetry employed for this shelxl refinement is uniquely defined
by the following loop, which should always be used as a source of
symmetry information in preference to the above space-group names.
They are only intended as comments.
;
_shelx_estimated_absorpt_t_min 0.876
_shelx_estimated_absorpt_t_max 0.926

loop_
_space_group_symop_operation_xyz
'x, y, z'
'x, -y, z+1/2'
'x+1/2, y+1/2, z'
'x+1/2, -y+1/2, z+1/2'

loop_
_atom_site_label
_atom_site_type_symbol
_atom_site_fract_x
_atom_site_fract_y
_atom_site_fract_z
_atom_site_U_iso_or_equiv
_atom_site_adp_type
_atom_site_occupancy
_atom_site_site_symmetry_order
_atom_site_calc_flag
_atom_site_refinement_flags_posn
_atom_site_refinement_flags_adp
_atom_site_refinement_flags_occupancy
_atom_site_disorder_assembly
_atom_site_disorder_group
C1 C 0.6536(4) 0.8808(6) 0.1131(12) 0.0395(19) Uani 1 1 d . . . . .
C2 C 0.6101(5) 0.9126(5) -0.0450(12) 0.050(2) Uani 1 1 d . . . . .
H2 H 0.6326 0.9333 -0.1594 0.060 Uiso 1 1 calc R U . . .
C3 C 0.5344(5) 0.9132(6) -0.0311(16) 0.064(3) Uani 1 1 d . . . . .
H3 H 0.5065 0.9341 -0.1367 0.077 Uiso 1 1 calc R U . . .
C4 C 0.4998(5) 0.8835(6) 0.1360(18) 0.070(3) Uani 1 1 d . . . . .
H4 H 0.4488 0.8842 0.1432 0.084 Uiso 1 1 calc R U . . .
C5 C 0.5405(8) 0.8526(7) 0.293(2) 0.062(4) Uani 1 1 d . . . . .
H5 H 0.5167 0.8323 0.4056 0.074 Uiso 1 1 calc R U . . .
C6 C 0.6175(7) 0.8512(6) 0.2851(18) 0.040(3) Uani 1 1 d . . . . .
C7 C 0.6572(5) 0.8207(7) 0.4545(12) 0.047(2) Uani 1 1 d . . . . .
H7 H 0.6298 0.8050 0.5649 0.056 Uiso 1 1 calc R U . . .
C8A C 0.7552(12) 0.802(2) 0.670(3) 0.052(6) Uani 0.49(3) 1 d D U P A 1
H8A1 H 0.7228 0.7651 0.7495 0.062 Uiso 0.49(3) 1 calc R U P A 1
H8A2 H 0.7623 0.8604 0.7337 0.062 Uiso 0.49(3) 1 calc R U P A 1
C9A C 0.8271(14) 0.7554(18) 0.633(3) 0.044(6) Uani 0.49(3) 1 d D U P A 1
H9A1 H 0.8191 0.6936 0.5893 0.053 Uiso 0.49(3) 1 calc R U P A 1
H9A2 H 0.8566 0.7542 0.7526 0.053 Uiso 0.49(3) 1 calc R U P A 1
C8B C 0.7653(15) 0.7578(19) 0.631(3) 0.052(6) Uani 0.51(3) 1 d D U P A 2
H8B1 H 0.7360 0.7578 0.7496 0.062 Uiso 0.51(3) 1 calc R U P A 2
H8B2 H 0.7721 0.6955 0.5882 0.062 Uiso 0.51(3) 1 calc R U P A 2
C9B C 0.8380(11) 0.802(2) 0.668(3) 0.052(6) Uani 0.51(3) 1 d D U P A 2
H9B1 H 0.8324 0.8597 0.7338 0.062 Uiso 0.51(3) 1 calc R U P A 2
H9B2 H 0.8697 0.7630 0.7469 0.062 Uiso 0.51(3) 1 calc R U P A 2
C10 C 0.9396(4) 0.8816(6) 0.1134(12) 0.0389(19) Uani 1 1 d . . . . .
C11 C 0.9836(5) 0.9131(5) -0.0426(12) 0.050(2) Uani 1 1 d . . . . .
H11 H 0.9609 0.9345 -0.1563 0.059 Uiso 1 1 calc R U . . .
C12 C 1.0589(5) 0.9131(6) -0.0321(17) 0.066(3) Uani 1 1 d . . . . .
H12 H 1.0863 0.9335 -0.1389 0.079 Uiso 1 1 calc R U . . .
C13 C 1.0940(5) 0.8833(6) 0.1342(18) 0.070(3) Uani 1 1 d . . . . .
H13 H 1.1451 0.8838 0.1407 0.084 Uiso 1 1 calc R U . . .
C14 C 1.0533(7) 0.8525(7) 0.293(2) 0.055(4) Uani 1 1 d . . . . .
H14 H 1.0774 0.8325 0.4058 0.067 Uiso 1 1 calc R U . . .
C15 C 0.9764(7) 0.8509(6) 0.2858(19) 0.044(3) Uani 1 1 d . . . . .
C16 C 0.9364(5) 0.8194(7) 0.4552(12) 0.047(2) Uani 1 1 d . . . . .
H16 H 0.9637 0.8024 0.5650 0.057 Uiso 1 1 calc R U . . .
C17 C 0.7962(5) 0.7209(4) 0.1713(8) 0.0367(19) Uani 1 1 d . . . . .
C18 C 0.8602(5) 0.6758(7) 0.1344(12) 0.063(3) Uani 1 1 d . . . . .
H18 H 0.9045 0.7045 0.1626 0.075 Uiso 1 1 calc R U . . .
C19 C 0.8616(6) 0.5861(6) 0.0536(14) 0.066(3) Uani 1 1 d . . . . .
H19 H 0.9064 0.5574 0.0316 0.079 Uiso 1 1 calc R U . . .
C20 C 0.7967(7) 0.5415(6) 0.0082(13) 0.070(3) Uani 1 1 d . . . . .
H20 H 0.7969 0.4844 -0.0501 0.084 Uiso 1 1 calc R U . . .
C21 C 0.7314(6) 0.5858(6) 0.0534(14) 0.067(3) Uani 1 1 d . . . . .
H21 H 0.6867 0.5569 0.0311 0.081 Uiso 1 1 calc R U . . .
C22 C 0.7323(5) 0.6753(6) 0.1336(12) 0.059(2) Uani 1 1 d . . . . .
H22 H 0.6879 0.7036 0.1613 0.070 Uiso 1 1 calc R U . . .
N1 N 0.7268(4) 0.8130(5) 0.4679(8) 0.0406(16) Uani 1 1 d . U . . .
N2 N 0.8666(4) 0.8128(5) 0.4679(8) 0.0420(17) Uani 1 1 d . . . . .
O1 O 0.7256(3) 0.8837(4) 0.0930(7) 0.0420(13) Uani 1 1 d . . . . .
O2 O 0.8680(3) 0.8838(4) 0.0931(7) 0.0414(13) Uani 1 1 d . . . . .
O3 O 0.7964(3) 0.9802(3) 0.3886(8) 0.0454(13) Uani 1 1 d D . . . .
Co1 Co 0.79666(10) 0.84325(6) 0.27691(18) 0.0339(2) Uani 1 1 d D . . . .
H3A H 0.766(3) 0.997(3) 0.486(8) 0.051 Uiso 1 1 d D U . . .
H3B H 0.836(2) 1.013(3) 0.405(10) 0.051 Uiso 1 1 d D U . . .

loop_
_atom_site_aniso_label
_atom_site_aniso_U_11
_atom_site_aniso_U_22
_atom_site_aniso_U_33
_atom_site_aniso_U_23
_atom_site_aniso_U_13
_atom_site_aniso_U_12
C1 0.041(6) 0.036(5) 0.042(5) -0.004(4) -0.009(4) -0.005(4)
C2 0.052(5) 0.050(5) 0.048(5) 0.005(4) -0.013(4) -0.001(4)
C3 0.050(6) 0.046(5) 0.096(7) 0.006(5) -0.023(5) 0.012(4)
C4 0.040(6) 0.057(6) 0.113(9) 0.001(6) -0.005(6) 0.002(5)
C5 0.055(9) 0.052(9) 0.080(9) -0.009(6) 0.008(7) 0.000(5)
C6 0.035(7) 0.040(7) 0.046(7) -0.004(4) 0.009(6) -0.007(4)
C7 0.057(7) 0.046(6) 0.039(5) -0.005(4) 0.015(4) -0.018(5)
C8A 0.076(14) 0.067(16) 0.013(9) -0.007(9) 0.009(8) -0.014(12)
C9A 0.066(14) 0.053(14) 0.014(9) 0.012(9) -0.013(8) -0.017(13)
C8B 0.070(14) 0.064(15) 0.021(10) 0.004(10) 0.006(9) 0.001(14)
C9B 0.075(14) 0.056(15) 0.023(9) -0.001(9) -0.014(8) 0.000(11)
C10 0.037(5) 0.037(5) 0.043(5) -0.004(4) 0.005(4) 0.002(4)
C11 0.052(5) 0.044(5) 0.053(5) 0.006(4) 0.014(4) 0.004(4)
C12 0.045(6) 0.049(5) 0.104(8) 0.004(5) 0.019(5) -0.009(4)
C13 0.042(6) 0.053(6) 0.114(9) -0.002(6) 0.001(6) 0.004(5)
C14 0.046(8) 0.043(8) 0.078(8) -0.009(5) -0.011(6) 0.000(5)
C15 0.050(8) 0.032(7) 0.051(7) -0.008(4) -0.010(6) 0.010(4)
C16 0.054(7) 0.048(6) 0.040(5) -0.001(4) -0.013(4) 0.019(5)
C17 0.081(6) 0.021(4) 0.008(3) -0.001(3) -0.003(3) 0.001(4)
C18 0.061(6) 0.086(8) 0.041(5) 0.008(5) 0.004(4) -0.028(5)
C19 0.089(8) 0.045(5) 0.064(6) -0.009(5) 0.023(5) 0.008(5)
C20 0.112(9) 0.035(5) 0.064(6) -0.006(4) 0.008(6) -0.003(7)
C21 0.088(8) 0.049(6) 0.064(6) -0.010(5) -0.016(5) -0.009(5)
C22 0.060(6) 0.073(7) 0.042(5) -0.001(4) -0.005(4) 0.017(5)
N1 0.050(5) 0.048(4) 0.024(3) -0.001(3) 0.001(3) -0.010(4)
N2 0.057(6) 0.046(4) 0.023(3) 0.000(3) 0.004(3) 0.016(4)
O1 0.035(4) 0.061(4) 0.030(3) 0.009(3) -0.001(2) -0.005(3)
O2 0.038(4) 0.055(4) 0.031(3) 0.009(3) 0.002(2) 0.002(3)
O3 0.047(3) 0.034(3) 0.055(4) -0.016(2) 0.004(3) -0.006(3)
Co1 0.0422(5) 0.0394(4) 0.0201(3) 0.0037(6) 0.0001(3) -0.0003(7)

loop_
_atom_type_symbol
_atom_type_description
_atom_type_scat_dispersion_real
_atom_type_scat_dispersion_imag
_atom_type_scat_source
C C 0.0033 0.0016 'International Tables Vol C Tables 4.2.6.8 and 6.1.1.4'
H H 0.0000 0.0000 'International Tables Vol C Tables 4.2.6.8 and 6.1.1.4'
N N 0.0061 0.0033 'International Tables Vol C Tables 4.2.6.8 and 6.1.1.4'
O O 0.0106 0.0060 'International Tables Vol C Tables 4.2.6.8 and 6.1.1.4'
Co Co 0.3494 0.9721 'International Tables Vol C Tables 4.2.6.8 and 6.1.1.4'

loop_
_geom_angle_atom_site_label_1
_geom_angle_atom_site_label_2
_geom_angle_atom_site_label_3
_geom_angle
O1 C1 C6 124.2(8)
O1 C1 C2 117.8(7)
C6 C1 C2 118.0(9)
C3 C2 C1 120.6(8)
C3 C2 H2 119.7
C1 C2 H2 119.7
C4 C3 C2 121.0(9)
C4 C3 H3 119.5
C2 C3 H3 119.5
C3 C4 C5 119.9(10)
C3 C4 H4 120.0
C5 C4 H4 120.0
C4 C5 C6 120.9(13)
C4 C5 H5 119.5
C6 C5 H5 119.5
C5 C6 C1 119.6(13)
C5 C6 C7 118.6(12)
C1 C6 C7 121.8(10)
N1 C7 C6 125.9(9)
N1 C7 H7 117.1
C6 C7 H7 117.1
N1 C8A C9A 101.6(17)
N1 C8A H8A1 111.5
C9A C8A H8A1 111.5
N1 C8A H8A2 111.5
C9A C8A H8A2 111.5
H8A1 C8A H8A2 109.3
C8A C9A N2 105.7(17)
C8A C9A H9A1 110.6
N2 C9A H9A1 110.6
C8A C9A H9A2 110.6
N2 C9A H9A2 110.6
H9A1 C9A H9A2 108.7
C9B C8B N1 107.3(18)
C9B C8B H8B1 110.3
N1 C8B H8B1 110.3
C9B C8B H8B2 110.3
N1 C8B H8B2 110.3
H8B1 C8B H8B2 108.5
N2 C9B C8B 101.9(18)
N2 C9B H9B1 111.4
C8B C9B H9B1 111.4
N2 C9B H9B2 111.4
C8B C9B H9B2 111.4
H9B1 C9B H9B2 109.3
O2 C10 C11 118.7(7)
O2 C10 C15 124.1(8)
C11 C10 C15 117.2(9)
C12 C11 C10 122.1(8)
C12 C11 H11 119.0
C10 C11 H11 119.0
C13 C12 C11 120.5(9)
C13 C12 H12 119.8
C11 C12 H12 119.8
C12 C13 C14 119.8(10)
C12 C13 H13 120.1
C14 C13 H13 120.1
C13 C14 C15 121.0(13)
C13 C14 H14 119.5
C15 C14 H14 119.5
C14 C15 C10 119.5(13)
C14 C15 C16 119.0(12)
C10 C15 C16 121.5(11)
N2 C16 C15 125.7(9)
N2 C16 H16 117.1
C15 C16 H16 117.1
C18 C17 C22 117.0(7)
C18 C17 Co1 121.1(7)
C22 C17 Co1 121.9(6)
C17 C18 C19 122.3(8)
C17 C18 H18 118.8
C19 C18 H18 118.8
C20 C19 C18 120.5(9)
C20 C19 H19 119.8
C18 C19 H19 119.8
C19 C20 C21 117.3(8)
C19 C20 H20 121.4
C21 C20 H20 121.4
C20 C21 C22 120.5(9)
C20 C21 H21 119.8
C22 C21 H21 119.8
C17 C22 C21 122.4(8)
C17 C22 H22 118.8
C21 C22 H22 118.8
C7 N1 C8A 115.0(10)
C7 N1 C8B 123.3(12)
C7 N1 Co1 127.3(6)
C8A N1 Co1 115.6(10)
C8B N1 Co1 108.3(11)
C16 N2 C9B 115.2(10)
C16 N2 C9A 122.9(11)
C16 N2 Co1 127.7(6)
C9B N2 Co1 115.3(9)
C9A N2 Co1 108.1(10)
C1 O1 Co1 126.8(5)
C10 O2 Co1 127.2(5)
Co1 O3 H3A 122(3)
Co1 O3 H3B 124(3)
H3A O3 H3B 105(3)
N2 Co1 N1 85.7(3)
N2 Co1 O1 175.3(4)
N1 Co1 O1 93.9(3)
N2 Co1 O2 93.7(3)
N1 Co1 O2 175.2(4)
O1 Co1 O2 86.3(2)
N2 Co1 C17 92.0(3)
N1 Co1 C17 91.8(3)
O1 Co1 C17 92.7(3)
O2 Co1 C17 93.0(3)
N2 Co1 O3 89.0(3)
N1 Co1 O3 88.7(3)
O1 Co1 O3 86.3(2)
O2 Co1 O3 86.5(2)
C17 Co1 O3 178.9(3)

loop_
_geom_bond_atom_site_label_1
_geom_bond_atom_site_label_2
_geom_bond_distance
C1 O1 1.318(9)
C1 C6 1.411(13)
C1 C2 1.413(11)
C2 C3 1.383(11)
C2 H2 0.9300
C3 C4 1.371(14)
C3 H3 0.9300
C4 C5 1.373(17)
C4 H4 0.9300
C5 C6 1.40(2)
C5 H5 0.9300
C6 C7 1.429(16)
C7 N1 1.276(10)
C7 H7 0.9300
C8A N1 1.47(2)
C8A C9A 1.50(2)
C8A H8A1 0.9700
C8A H8A2 0.9700
C9A N2 1.58(2)
C9A H9A1 0.9700
C9A H9A2 0.9700
C8B C9B 1.50(2)
C8B N1 1.54(3)
C8B H8B1 0.9700
C8B H8B2 0.9700
C9B N2 1.47(2)
C9B H9B1 0.9700
C9B H9B2 0.9700
C10 O2 1.311(9)
C10 C11 1.408(11)
C10 C15 1.420(14)
C11 C12 1.374(11)
C11 H11 0.9300
C12 C13 1.368(14)
C12 H12 0.9300
C13 C14 1.386(16)
C13 H13 0.9300
C14 C15 1.40(2)
C14 H14 0.9300
C15 C16 1.439(16)
C16 N2 1.276(10)
C16 H16 0.9300
C17 C18 1.365(11)
C17 C22 1.367(11)
C17 Co1 1.941(6)
C18 C19 1.432(13)
C18 H18 0.9300
C19 C20 1.385(14)
C19 H19 0.9300
C20 C21 1.392(14)
C20 H20 0.9300
C21 C22 1.426(13)
C21 H21 0.9300
C22 H22 0.9300
N1 Co1 1.872(7)
N2 Co1 1.870(7)
O1 Co1 1.893(6)
O2 Co1 1.899(5)
O3 Co1 2.156(5)
O3 H3A 0.90(3)
O3 H3B 0.88(3)

loop_
_geom_torsion_atom_site_label_1
_geom_torsion_atom_site_label_2
_geom_torsion_atom_site_label_3
_geom_torsion_atom_site_label_4
_geom_torsion
O1 C1 C2 C3 -178.5(8)
C6 C1 C2 C3 -0.9(13)
C1 C2 C3 C4 0.3(14)
C2 C3 C4 C5 0.1(15)
C3 C4 C5 C6 0.2(16)
C4 C5 C6 C1 -0.8(15)
C4 C5 C6 C7 178.3(9)
O1 C1 C6 C5 178.6(9)
C2 C1 C6 C5 1.2(13)
O1 C1 C6 C7 -0.5(14)
C2 C1 C6 C7 -177.9(9)
C5 C6 C7 N1 177.8(9)
C1 C6 C7 N1 -3.1(15)
N1 C8A C9A N2 49(3)
N1 C8B C9B N2 -48(3)
O2 C10 C11 C12 179.8(8)
C15 C10 C11 C12 1.1(13)
C10 C11 C12 C13 -1.0(14)
C11 C12 C13 C14 0.3(14)
C12 C13 C14 C15 0.2(15)
C13 C14 C15 C10 -0.1(15)
C13 C14 C15 C16 -179.2(9)
O2 C10 C15 C14 -179.2(9)
C11 C10 C15 C14 -0.5(13)
O2 C10 C15 C16 -0.1(14)
C11 C10 C15 C16 178.6(8)
C14 C15 C16 N2 -178.6(9)
C10 C15 C16 N2 2.3(15)
C22 C17 C18 C19 2.0(11)
Co1 C17 C18 C19 -179.0(6)
C17 C18 C19 C20 0.5(13)
C18 C19 C20 C21 -3.1(14)
C19 C20 C21 C22 3.2(14)
C18 C17 C22 C21 -2.0(11)
Co1 C17 C22 C21 179.1(6)
C20 C21 C22 C17 -0.6(13)
C6 C7 N1 C8A 165.5(16)
C6 C7 N1 C8B -163.8(14)
C6 C7 N1 Co1 2.7(14)
C9A C8A N1 C7 156.1(18)
C9A C8A N1 Co1 -39(3)
C9B C8B N1 C7 -149.9(19)
C9B C8B N1 Co1 41(3)
C15 C16 N2 C9B -165.0(15)
C15 C16 N2 C9A 164.0(13)
C15 C16 N2 Co1 -1.2(15)
C8B C9B N2 C16 -156.9(19)
C8B C9B N2 Co1 37(3)
C8A C9A N2 C16 149.6(18)
C8A C9A N2 Co1 -43(2)
C6 C1 O1 Co1 4.2(13)
C2 C1 O1 Co1 -178.4(6)
C11 C10 O2 Co1 178.4(6)
C15 C10 O2 Co1 -2.9(13)
C16 N2 Co1 N1 -176.3(9)
C9B N2 Co1 N1 -12.5(14)
C9A N2 Co1 N1 16.8(10)
C16 N2 Co1 O2 -1.1(8)
C9B N2 Co1 O2 162.6(14)
C9A N2 Co1 O2 -168.0(10)
C16 N2 Co1 C17 92.0(9)
C9B N2 Co1 C17 -104.2(14)
C9A N2 Co1 C17 -74.9(11)
C16 N2 Co1 O3 -87.5(8)
C9B N2 Co1 O3 76.3(14)
C9A N2 Co1 O3 105.6(10)
C7 N1 Co1 N2 175.7(9)
C8A N1 Co1 N2 12.9(14)
C8B N1 Co1 N2 -16.2(11)
C7 N1 Co1 O1 0.4(8)
C8A N1 Co1 O1 -162.3(14)
C8B N1 Co1 O1 168.5(11)
C7 N1 Co1 C17 -92.4(8)
C8A N1 Co1 C17 104.8(14)
C8B N1 Co1 C17 75.7(11)
C7 N1 Co1 O3 86.6(8)
C8A N1 Co1 O3 -76.2(14)
C8B N1 Co1 O3 -105.3(11)
C1 O1 Co1 N1 -3.8(7)
C1 O1 Co1 O2 -178.9(8)
C1 O1 Co1 C17 88.3(8)
C1 O1 Co1 O3 -92.2(7)
C10 O2 Co1 N2 3.1(7)
C10 O2 Co1 O1 178.4(8)
C10 O2 Co1 C17 -89.1(8)
C10 O2 Co1 O3 91.9(7)
